data_2022253
loop_
_publ_author_name
'Gardner, Heather C.'
'Kennedy, Alan R.'
'McCarney, Karen M.'
'Staunton, Edward'
'Stewart, Heather'
'Teat, Simon J.'

_publ_section_title
;
 Structures of five salt forms of disulfonated monoazo dyes
;
_journal_coeditor_code YF3208
_journal_issue 10
_journal_name_full 'Acta Crystallographica Section C'
_journal_page_first 972
_journal_page_last 981
_journal_paper_doi 10.1107/S2053229620012735
_journal_volume 76
_journal_year 2020
_chemical_formula_iupac '[Na2 (C12 H8 N2 O6 S2) (H2 O)4]'
_chemical_formula_moiety 'C12 H16 N2 Na2 O10 S2'
_chemical_formula_sum 'C12 H16 N2 Na2 O10 S2'
_chemical_formula_weight 458.37
_chemical_name_common
;
Poly[di-\m-aqua-diaqua(\m~4~-azobenzene-3,3'-disulfonato)disodium(I)]
;
_chemical_name_systematic Poly[di-\m-aqua-diaqua[\m~4~-3,3'-(diazane-1,2-diyl)bis(benzenesulfonato)]disodium(I)]
_space_group_crystal_system monoclinic
_space_group_IT_number 15
_space_group_name_Hall '-C 2yc'
_space_group_name_H-M_alt 'C 1 2/c 1'
_atom_sites_solution_hydrogens mixed
_audit_creation_method SHELXL-2014/7
_cell_angle_alpha 90
_cell_angle_beta 90.310(2)
_cell_angle_gamma 90
_cell_formula_units_Z 4
_cell_length_a 21.2141(9)
_cell_length_b 5.5370(3)
_cell_length_c 15.3045(8)
_cell_measurement_reflns_used 2025
_cell_measurement_temperature 130(2)
_cell_measurement_theta_max 26.37
_cell_measurement_theta_min 1.02
_cell_volume 1797.68(16)
_computing_cell_refinement
;
DENZO (Otwinowski & Minor, 1997)
;
_computing_data_collection
;
DENZO (Otwinowski & Minor, 1997) and COLLECT (Hooft, 1998)
;
_computing_data_reduction
;
DENZO (Otwinowski & Minor, 1997)
;
_computing_molecular_graphics
;
Mercury (Macrae <i>et al.</i>,  2020) and ORTEP-3 (Farrugia,
2012)
;
_computing_publication_material
;
SHELXL2014 (Sheldrick, 2015)
;
_computing_structure_refinement
;
SHELXL2014 (Sheldrick, 2015) and WinGX (Farrugia, 2012)
;
_computing_structure_solution
;
SHELXS (Sheldrick, 2015)
;
_diffrn_ambient_temperature 130(2)
_diffrn_measured_fraction_theta_full 1.000
_diffrn_measured_fraction_theta_max 0.999
_diffrn_measurement_device_type 'Nonius KappaCCD'
_diffrn_measurement_method 'omega and phi scans'
_diffrn_radiation_type MoK\a
_diffrn_radiation_wavelength 0.71073
_diffrn_reflns_av_R_equivalents 0.0348
_diffrn_reflns_av_unetI/netI 0.0475
_diffrn_reflns_limit_h_max 26
_diffrn_reflns_limit_h_min 0
_diffrn_reflns_limit_k_max 6
_diffrn_reflns_limit_k_min -6
_diffrn_reflns_limit_l_max 19
_diffrn_reflns_limit_l_min -19
_diffrn_reflns_number 3500
_diffrn_reflns_theta_full 26.000
_diffrn_reflns_theta_max 26.552
_diffrn_reflns_theta_min 1.920
_diffrn_source 'sealed tube'
_diffrn_standards_decay_% 0
_diffrn_standards_interval_count 0
_diffrn_standards_interval_time 0
_diffrn_standards_number 0
_exptl_absorpt_coefficient_mu 0.402
_exptl_absorpt_correction_type none
_exptl_crystal_colour yellow
_exptl_crystal_density_diffrn 1.694
_exptl_crystal_description plate
_exptl_crystal_F_000 944
_exptl_crystal_size_max 0.50
_exptl_crystal_size_mid 0.32
_exptl_crystal_size_min 0.08
_refine_diff_density_max 0.425
_refine_diff_density_min -0.324
_refine_ls_extinction_method none
_refine_ls_goodness_of_fit_ref 1.039
_refine_ls_hydrogen_treatment mixed
_refine_ls_matrix_type full
_refine_ls_number_parameters 145
_refine_ls_number_reflns 1865
_refine_ls_number_restraints 6
_refine_ls_restrained_S_all 1.039
_refine_ls_R_factor_all 0.0599
_refine_ls_R_factor_gt 0.0379
_refine_ls_shift/su_max 0.000
_refine_ls_shift/su_mean 0.000
_refine_ls_structure_factor_coef Fsqd
_refine_ls_weighting_details 'w=1/[\s^2^(Fo^2^)+(0.0342P)^2^+3.0179P] where P=(Fo^2^+2Fc^2^)/3'
_refine_ls_weighting_scheme calc
_refine_ls_wR_factor_gt 0.0824
_refine_ls_wR_factor_ref 0.0904
_reflns_number_gt 1414
_reflns_number_total 1865
_reflns_threshold_expression 'I > 2\s(I)'
_cod_data_source_file yf3208sup1.cif
_cod_data_source_block I
_cod_depositor_comments 'Adding full bibliography for 2022253--2022257.cif.'
_cod_original_sg_symbol_H-M 'C 2/c'
_cod_database_code 2022253
_cod_database_fobs_code 2022253
_shelx_space_group_comment
;
The symmetry employed for this shelxl refinement is uniquely defined
by the following loop, which should always be used as a source of
symmetry information in preference to the above space-group names.
They are only intended as comments.
;

loop_
_space_group_symop_operation_xyz
'x, y, z'
'-x, y, -z+1/2'
'x+1/2, y+1/2, z'
'-x+1/2, y+1/2, -z+1/2'
'-x, -y, -z'
'x, -y, z-1/2'
'-x+1/2, -y+1/2, -z'
'x+1/2, -y+1/2, z-1/2'

loop_
_atom_site_type_symbol
_atom_site_label
_atom_site_fract_x
_atom_site_fract_y
_atom_site_fract_z
_atom_site_U_iso_or_equiv
_atom_site_adp_type
_atom_site_calc_flag
_atom_site_occupancy
_atom_site_disorder_assembly
_atom_site_disorder_group
S S1 0.09144(3) 0.74864(11) 0.31076(4) 0.01712(16) Uani d 1 . .
Na Na1 0.0000 0.2759(2) 0.2500 0.0219(3) Uani d 1 . .
Na Na2 0.0000 0.5000 0.5000 0.0195(3) Uani d 1 . .
O O1 0.08204(8) 0.5777(3) 0.23944(11) 0.0253(4) Uani d 1 . .
O O2 0.05412(8) 0.6889(4) 0.38656(11) 0.0351(5) Uani d 1 . .
O O3 0.08455(8) 0.9976(3) 0.28351(12) 0.0293(4) Uani d 1 . .
O O1W -0.01637(9) 0.1643(3) 0.40666(11) 0.0237(4) Uani d 1 . .
O O2W -0.08853(8) 0.7231(3) 0.43599(11) 0.0256(4) Uani d 1 . .
N N1 0.27167(9) 0.3035(3) 0.47962(12) 0.0186(4) Uani d 1 . .
C C1 0.17132(11) 0.7150(4) 0.34449(14) 0.0157(5) Uani d 1 . .
C C2 0.18751(11) 0.5193(4) 0.39621(15) 0.0180(5) Uani d 1 . .
H H2 0.1567 0.4030 0.4121 0.022 Uiso calc 1 . .
C C3 0.24990(11) 0.4954(4) 0.42461(14) 0.0182(5) Uani d 1 . .
C C4 0.29542(11) 0.6610(4) 0.39847(15) 0.0196(5) Uani d 1 . .
H H4 0.3380 0.6416 0.4168 0.023 Uiso calc 1 . .
C C5 0.27865(11) 0.8541(5) 0.34576(15) 0.0205(5) Uani d 1 . .
H H5 0.3098 0.9664 0.3275 0.025 Uiso calc 1 . .
C C6 0.21610(11) 0.8837(4) 0.31940(15) 0.0182(5) Uani d 1 . .
H H6 0.2042 1.0183 0.2845 0.022 Uiso calc 1 . .
H H1W 0.0172(9) 0.076(5) 0.399(2) 0.066(12) Uiso d 1 . .
H H2W -0.0447(11) 0.052(5) 0.415(2) 0.076(13) Uiso d 1 . .
H H3W -0.0888(13) 0.676(6) 0.3820(9) 0.053(11) Uiso d 1 . .
H H4W -0.1281(6) 0.723(6) 0.4498(18) 0.053(10) Uiso d 1 . .

loop_
_atom_site_aniso_label
_atom_site_aniso_U_11
_atom_site_aniso_U_22
_atom_site_aniso_U_33
_atom_site_aniso_U_12
_atom_site_aniso_U_13
_atom_site_aniso_U_23
S1 0.0161(3) 0.0178(3) 0.0175(3) 0.0025(3) 0.0005(2) 0.0031(3)
Na1 0.0230(7) 0.0185(7) 0.0242(7) 0.000 0.0003(5) 0.000
Na2 0.0220(7) 0.0179(7) 0.0185(7) 0.0000(6) 0.0002(5) 0.0003(6)
O1 0.0213(9) 0.0257(10) 0.0291(10) 0.0017(8) -0.0031(7) -0.0061(8)
O2 0.0229(10) 0.0565(14) 0.0259(10) 0.0079(9) 0.0063(8) 0.0157(9)
O3 0.0258(10) 0.0193(9) 0.0425(11) 0.0045(8) -0.0077(8) 0.0058(8)
O1W 0.0255(10) 0.0207(9) 0.0250(10) 0.0017(8) 0.0000(8) -0.0023(8)
O2W 0.0201(10) 0.0336(11) 0.0230(10) 0.0017(8) -0.0005(7) 0.0021(9)
N1 0.0194(10) 0.0184(11) 0.0181(10) 0.0028(8) -0.0014(8) -0.0002(8)
C1 0.0161(11) 0.0174(12) 0.0135(11) 0.0023(10) 0.0009(9) -0.0020(9)
C2 0.0189(13) 0.0157(12) 0.0194(12) 0.0003(10) 0.0022(9) 0.0015(10)
C3 0.0225(13) 0.0166(12) 0.0155(11) 0.0024(10) -0.0010(9) -0.0001(10)
C4 0.0170(12) 0.0230(13) 0.0188(12) 0.0011(10) -0.0013(9) -0.0031(10)
C5 0.0215(13) 0.0201(12) 0.0200(12) -0.0053(10) 0.0015(10) -0.0012(11)
C6 0.0245(13) 0.0152(12) 0.0149(11) 0.0003(10) 0.0002(9) 0.0006(10)

loop_
_atom_type_symbol
_atom_type_description
_atom_type_scat_dispersion_real
_atom_type_scat_dispersion_imag
_atom_type_scat_source
S S 0.1246 0.1234 'International Tables Vol C Tables 4.2.6.8 and 6.1.1.4'
Na Na 0.0362 0.0249 'International Tables Vol C Tables 4.2.6.8 and 6.1.1.4'
O O 0.0106 0.0060 'International Tables Vol C Tables 4.2.6.8 and 6.1.1.4'
N N 0.0061 0.0033 'International Tables Vol C Tables 4.2.6.8 and 6.1.1.4'
C C 0.0033 0.0016 'International Tables Vol C Tables 4.2.6.8 and 6.1.1.4'
H H 0.0000 0.0000 'International Tables Vol C Tables 4.2.6.8 and 6.1.1.4'

loop_
_geom_angle_atom_site_label_1
_geom_angle_atom_site_label_2
_geom_angle_atom_site_label_3
_geom_angle_site_symmetry_1
_geom_angle_site_symmetry_3
_geom_angle
_geom_angle_publ_flag
O2 S1 O3 . . 113.21(12) ?
O2 S1 O1 . . 112.26(12) ?
O3 S1 O1 . . 112.92(11) ?
O2 S1 C1 . . 105.55(10) ?
O3 S1 C1 . . 106.13(11) ?
O1 S1 C1 . . 106.00(10) ?
O2 S1 Na1 . . 74.22(9) ?
O3 S1 Na1 . . 126.91(8) ?
O1 S1 Na1 . . 38.41(7) ?
C1 S1 Na1 . . 122.85(8) ?
O3 Na1 O3 1_545 2_545 100.81(10) y
O3 Na1 O1 1_545 . 85.49(6) y
O3 Na1 O1 2_545 . 163.62(6) y
O3 Na1 O1 1_545 2 163.62(6) ?
O3 Na1 O1 2_545 2 85.49(6) ?
O1 Na1 O1 . 2 92.59(9) y
O3 Na1 O1W 1_545 2 86.52(7) y
O3 Na1 O1W 2_545 2 75.28(6) y
O1 Na1 O1W . 2 90.17(6) y
O1 Na1 O1W 2 2 109.77(6) ?
O3 Na1 O1W 1_545 . 75.28(6) ?
O3 Na1 O1W 2_545 . 86.52(7) ?
O1 Na1 O1W . . 109.77(6) y
O1 Na1 O1W 2 . 90.17(6) ?
O1W Na1 O1W 2 . 151.40(10) y
O3 Na1 S1 1_545 . 90.64(4) ?
O3 Na1 S1 2_545 . 167.03(6) ?
O1 Na1 S1 . . 21.98(4) ?
O1 Na1 S1 2 . 81.88(5) ?
O1W Na1 S1 2 . 111.83(5) ?
O1W Na1 S1 . . 90.57(5) ?
O3 Na1 S1 1_545 2 167.03(6) ?
O3 Na1 S1 2_545 2 90.64(4) ?
O1 Na1 S1 . 2 81.88(5) ?
O1 Na1 S1 2 2 21.98(4) ?
O1W Na1 S1 2 2 90.58(5) ?
O1W Na1 S1 . 2 111.83(5) ?
S1 Na1 S1 . 2 78.70(3) ?
O3 Na1 Na2 1_545 . 89.92(4) ?
O3 Na1 Na2 2_545 . 113.24(5) ?
O1 Na1 Na2 . . 81.61(4) ?
O1 Na1 Na2 2 . 73.71(4) ?
O1W Na1 Na2 2 . 171.28(5) ?
O1W Na1 Na2 . . 33.27(4) ?
S1 Na1 Na2 . . 60.206(15) ?
S1 Na1 Na2 2 . 91.13(2) ?
O3 Na1 Na2 1_545 2 113.24(5) ?
O3 Na1 Na2 2_545 2 89.92(4) ?
O1 Na1 Na2 . 2 73.71(4) ?
O1 Na1 Na2 2 2 81.61(4) ?
O1W Na1 Na2 2 2 33.27(4) ?
O1W Na1 Na2 . 2 171.28(5) ?
S1 Na1 Na2 . 2 91.13(2) ?
S1 Na1 Na2 2 2 60.207(15) ?
Na2 Na1 Na2 . 2 144.06(4) ?
O3 Na1 H1W 1_545 . 55.5(3) ?
O3 Na1 H1W 2_545 . 90.9(7) ?
O1 Na1 H1W . . 105.0(7) ?
O1 Na1 H1W 2 . 109.8(3) ?
O1W Na1 H1W 2 . 136.7(5) ?
O1W Na1 H1W . . 19.8(3) ?
S1 Na1 H1W . . 90.6(7) ?
S1 Na1 H1W 2 . 131.1(4) ?
Na2 Na1 H1W . . 44.4(6) ?
Na2 Na1 H1W 2 . 168.6(3) ?
O2 Na2 O2 5_566 . 180.0 y
O2 Na2 O1W 5_566 . 91.49(7) y
O2 Na2 O1W . . 88.51(7) y
O2 Na2 O1W 5_566 5_566 88.51(7) ?
O2 Na2 O1W . 5_566 91.49(7) ?
O1W Na2 O1W . 5_566 180.0 y
O2 Na2 O2W 5_566 5_566 81.69(6) ?
O2 Na2 O2W . 5_566 98.30(6) y
O1W Na2 O2W . 5_566 87.42(6) y
O1W Na2 O2W 5_566 5_566 92.58(6) ?
O2 Na2 O2W 5_566 . 98.31(6) ?
O2 Na2 O2W . . 81.70(6) y
O1W Na2 O2W . . 92.58(6) y
O1W Na2 O2W 5_566 . 87.42(6) ?
O2W Na2 O2W 5_566 . 180.0 ?
O2 Na2 Na1 5_566 . 124.88(5) ?
O2 Na2 Na1 . . 55.12(5) ?
O1W Na2 Na1 . . 35.41(5) ?
O1W Na2 Na1 5_566 . 144.59(5) ?
O2W Na2 Na1 5_566 . 102.77(4) ?
O2W Na2 Na1 . . 77.23(4) ?
O2 Na2 Na1 5_566 5_566 55.12(5) ?
O2 Na2 Na1 . 5_566 124.88(5) ?
O1W Na2 Na1 . 5_566 144.59(5) ?
O1W Na2 Na1 5_566 5_566 35.41(5) ?
O2W Na2 Na1 5_566 5_566 77.23(4) ?
O2W Na2 Na1 . 5_566 102.77(4) ?
Na1 Na2 Na1 . 5_566 180.0 ?
S1 O1 Na1 . . 119.61(10) ?
S1 O2 Na2 . . 166.59(14) ?
S1 O3 Na1 . 1_565 137.88(11) ?
Na2 O1W Na1 . . 111.31(8) ?
Na2 O1W H1W . . 114(2) ?
Na1 O1W H1W . . 84(2) ?
Na2 O1W H2W . . 125(2) ?
Na1 O1W H2W . . 114(3) ?
H1W O1W H2W . . 101(2) ?
Na2 O2W H3W . . 103(2) ?
Na2 O2W H4W . . 130(2) ?
H3W O2W H4W . . 103.3(19) ?
N1 N1 C3 7_556 . 113.9(2) ?
C2 C1 C6 . . 121.1(2) ?
C2 C1 S1 . . 118.74(18) ?
C6 C1 S1 . . 120.12(17) ?
C1 C2 C3 . . 118.9(2) ?
C1 C2 H2 . . 120.5 ?
C3 C2 H2 . . 120.5 ?
C4 C3 C2 . . 120.4(2) ?
C4 C3 N1 . . 115.9(2) ?
C2 C3 N1 . . 123.7(2) ?
C5 C4 C3 . . 120.0(2) ?
C5 C4 H4 . . 120.0 ?
C3 C4 H4 . . 120.0 ?
C4 C5 C6 . . 120.0(2) ?
C4 C5 H5 . . 120.0 ?
C6 C5 H5 . . 120.0 ?
C1 C6 C5 . . 119.5(2) ?
C1 C6 H6 . . 120.2 ?
C5 C6 H6 . . 120.2 ?

loop_
_geom_bond_atom_site_label_1
_geom_bond_atom_site_label_2
_geom_bond_site_symmetry_2
_geom_bond_distance
_geom_bond_publ_flag
S1 O2 . 1.4464(18) ?
S1 O3 . 1.4474(18) ?
S1 O1 . 1.4575(18) ?
S1 C1 . 1.779(2) ?
S1 Na1 . 3.3852(12) ?
Na1 O3 1_545 2.4174(19) y
Na1 O3 2_545 2.4175(19) y
Na1 O1 . 2.419(2) y
Na1 O1 2 2.419(2) y
Na1 O1W 2 2.5019(18) y
Na1 O1W . 2.5019(18) y
Na1 S1 2 3.3853(12) ?
Na1 Na2 . 4.0223(5) ?
Na1 Na2 2 4.0223(5) ?
Na1 H1W . 2.56(3) ?
Na2 O2 5_566 2.3340(18) y
Na2 O2 . 2.3340(18) y
Na2 O1W . 2.3688(17) y
Na2 O1W 5_566 2.3688(17) y
Na2 O2W 5_566 2.4480(17) y
Na2 O2W . 2.4480(17) y
Na2 Na1 5_566 4.0223(4) ?
O3 Na1 1_565 2.4174(19) ?
O1W H1W . 0.871(10) ?
O1W H2W . 0.872(10) ?
O2W H3W . 0.867(10) ?
O2W H4W . 0.866(10) ?
N1 N1 7_556 1.262(4) y
N1 C3 . 1.431(3) y
C1 C2 . 1.384(3) ?
C1 C6 . 1.388(3) ?
C2 C3 . 1.397(3) ?
C2 H2 . 0.9500 ?
C3 C4 . 1.392(3) ?
C4 C5 . 1.384(3) ?
C4 H4 . 0.9500 ?
C5 C6 . 1.395(3) ?
C5 H5 . 0.9500 ?
C6 H6 . 0.9500 ?

loop_
_geom_hbond_atom_site_label_D
_geom_hbond_atom_site_label_H
_geom_hbond_atom_site_label_A
_geom_hbond_site_symmetry_A
_geom_hbond_distance_DH
_geom_hbond_distance_HA
_geom_hbond_distance_DA
_geom_hbond_angle_DHA
O1W H2W O2W 1_545 0.872(10) 2.073(15) 2.919(3) 163(3)
O1W H1W O2 1_545 0.871(10) 2.29(2) 3.044(3) 145(3)
O1W H1W O3 1_545 0.871(10) 2.32(3) 3.005(3) 136(3)
O2W H3W O1 2 0.867(10) 1.943(10) 2.807(2) 175(3)
O2W H4W N1 3_455 0.866(10) 2.223(12) 3.076(3) 168(3)

loop_
_geom_torsion_atom_site_label_1
_geom_torsion_atom_site_label_2
_geom_torsion_atom_site_label_3
_geom_torsion_atom_site_label_4
_geom_torsion_site_symmetry_1
_geom_torsion_site_symmetry_2
_geom_torsion_site_symmetry_3
_geom_torsion_site_symmetry_4
_geom_torsion
_geom_torsion_publ_flag
O2 S1 O1 Na1 . . . . 8.38(15) ?
O3 S1 O1 Na1 . . . . -121.08(12) ?
C1 S1 O1 Na1 . . . . 123.13(11) ?
O3 S1 O2 Na2 . . . . 167.7(5) ?
O1 S1 O2 Na2 . . . . 38.4(5) ?
C1 S1 O2 Na2 . . . . -76.6(5) ?
Na1 S1 O2 Na2 . . . . 43.8(5) ?
O2 S1 O3 Na1 . . . 1_565 -51.3(2) ?
O1 S1 O3 Na1 . . . 1_565 77.64(18) ?
C1 S1 O3 Na1 . . . 1_565 -166.65(15) ?
Na1 S1 O3 Na1 . . . 1_565 35.9(2) ?
O2 S1 C1 C2 . . . . 41.6(2) ?
O3 S1 C1 C2 . . . . 162.04(18) ?
O1 S1 C1 C2 . . . . -77.7(2) ?
Na1 S1 C1 C2 . . . . -39.4(2) ?
O2 S1 C1 C6 . . . . -138.1(2) ?
O3 S1 C1 C6 . . . . -17.6(2) ?
O1 S1 C1 C6 . . . . 102.7(2) ?
Na1 S1 C1 C6 . . . . 140.94(16) ?
C6 C1 C2 C3 . . . . 1.2(3) ?
S1 C1 C2 C3 . . . . -178.45(17) ?
C1 C2 C3 C4 . . . . -2.4(3) ?
C1 C2 C3 N1 . . . . 178.7(2) ?
N1 N1 C3 C4 7_556 . . . 162.2(2) ?
N1 N1 C3 C2 7_556 . . . -18.9(4) ?
C2 C3 C4 C5 . . . . 1.6(3) ?
N1 C3 C4 C5 . . . . -179.4(2) ?
C3 C4 C5 C6 . . . . 0.5(3) ?
C2 C1 C6 C5 . . . . 0.8(3) ?
S1 C1 C6 C5 . . . . -179.51(18) ?
C4 C5 C6 C1 . . . . -1.7(3) ?
